data_4119745
loop_
_publ_author_name
'Amit Pratap Singh'
'Prinson P. Samuel'
'Herbert W. Roesky'
'Martin C. Schwarzer'
'Gernot Frenking'
'Navdeep S. Sidhu'
'Birger Dittrich'

_publ_section_title
;
 A Singlet Biradicaloid Zinc Compound and Its Nonradical Counterpart
;
_journal_name_full 'Journal of the American Chemical Society'
_journal_page_first 7324
_journal_page_last 7329
_journal_paper_doi 10.1021/ja402351x
_journal_volume 135
_journal_year 2013
_chemical_formula_moiety 'C21 H31 N O2'
_chemical_formula_sum 'C21 H31 N O2'
_chemical_formula_weight 329.47
_chemical_name_common 'Cyclic alkylaminocarbene coordinated with CO2'
_chemical_name_systematic
;
 ?
;
_space_group_crystal_system monoclinic
_space_group_IT_number 14
_space_group_name_Hall '-P 2yn'
_space_group_name_H-M_alt 'P 1 21/n 1'
_symmetry_space_group_name_Hall '-P 2yn'
_symmetry_space_group_name_H-M 'P 1 21/n 1'
_atom_sites_solution_hydrogens geom
_audit_creation_method 'APEX2 v2009.11-0 and SHELXL-2012'
_cell_angle_alpha 90
_cell_angle_beta 95.87(3)
_cell_angle_gamma 90
_cell_formula_units_Z 4
_cell_length_a 7.5781(15)
_cell_length_b 14.983(3)
_cell_length_c 16.983(3)
_cell_measurement_temperature 100(2)
_cell_volume 1918.2(6)
_computing_cell_refinement 'SAINT V7.61A (Bruker AXS, 2008)'
_computing_data_collection 'Apex2 v2009.11-0 (Bruker AXS, 2009)'
_computing_data_reduction 'SAINT V7.61A (Bruker AXS, 2008)'
_computing_molecular_graphics 'ShelXle (Huebschle et al., 2011)'
_computing_publication_material 'enCIFer 1.3, CCDC, 2008'
_computing_structure_refinement 'SHELXL-2012 (Sheldrick, 2012)'
_computing_structure_solution 'SHELXL-2012 (Sheldrick, 2012)'
_diffrn_ambient_temperature 100(2)
_diffrn_measured_fraction_theta_full 0.995
_diffrn_measured_fraction_theta_max 0.996
_diffrn_measurement_device_type 'Bruker SMART 6000 CCD'
_diffrn_measurement_method '\w and \f scans'
_diffrn_radiation_type CuK\a
_diffrn_radiation_wavelength 1.54178
_diffrn_reflns_av_R_equivalents 0.0762
_diffrn_reflns_av_unetI/netI 0.0354
_diffrn_reflns_Laue_measured_fraction_full 0.995
_diffrn_reflns_Laue_measured_fraction_max 0.996
_diffrn_reflns_limit_h_max 8
_diffrn_reflns_limit_h_min -7
_diffrn_reflns_limit_k_max 17
_diffrn_reflns_limit_k_min -17
_diffrn_reflns_limit_l_max 20
_diffrn_reflns_limit_l_min -20
_diffrn_reflns_number 35390
_diffrn_reflns_point_group_measured_fraction_full 0.995
_diffrn_reflns_point_group_measured_fraction_max 0.996
_diffrn_reflns_theta_full 67.679
_diffrn_reflns_theta_max 67.565
_diffrn_reflns_theta_min 3.943
_diffrn_source 'rotating anode'
_exptl_absorpt_coefficient_mu 0.561
_exptl_absorpt_correction_T_max 0.7530
_exptl_absorpt_correction_T_min 0.6106
_exptl_absorpt_correction_type empirical
_exptl_absorpt_process_details
;
SADABS version 2008/2, multi-scan. (G. M. Sheldrick, 2008)
;
_exptl_crystal_colour colorless
_exptl_crystal_density_diffrn 1.141
_exptl_crystal_description plate
_exptl_crystal_F_000 720
_exptl_crystal_size_max 0.18
_exptl_crystal_size_mid 0.04
_exptl_crystal_size_min 0.01
_refine_diff_density_max 0.173
_refine_diff_density_min -0.146
_refine_diff_density_rms 0.034
_refine_ls_extinction_method none
_refine_ls_goodness_of_fit_ref 1.018
_refine_ls_hydrogen_treatment constr
_refine_ls_matrix_type full
_refine_ls_number_parameters 225
_refine_ls_number_reflns 3439
_refine_ls_number_restraints 65
_refine_ls_restrained_S_all 1.008
_refine_ls_R_factor_all 0.0542
_refine_ls_R_factor_gt 0.0375
_refine_ls_shift/su_max 0.000
_refine_ls_shift/su_mean 0.000
_refine_ls_structure_factor_coef Fsqd
_refine_ls_weighting_details
;
 w=1/[\s^2^(Fo^2^)+(0.0457P)^2^+0.4673P]
 where P=(Fo^2^+2Fc^2^)/3
;
_refine_ls_weighting_scheme calc
_refine_ls_wR_factor_gt 0.0899
_refine_ls_wR_factor_ref 0.0989
_reflns_Friedel_coverage 0.000
_reflns_number_gt 2670
_reflns_number_total 3439
_reflns_threshold_expression 'I > 2\s(I)'
_cod_data_source_file ja402351x_si_004.cif
_cod_data_source_block caacco2
_cod_original_cell_volume 1918.2(7)
_cod_database_code 4119745
_shelx_space_group_comment
;
The symmetry employed for this shelxl refinement is uniquely defined
by the following loop, which should always be used as a source of
symmetry information in preference to the above space-group names.
They are only intended as comments.
;
_shelxl_version_number 2012-9

loop_
_space_group_symop_operation_xyz
'x, y, z'
'-x+1/2, y+1/2, -z+1/2'
'-x, -y, -z'
'x-1/2, -y-1/2, z-1/2'

loop_
_atom_site_label
_atom_site_type_symbol
_atom_site_fract_x
_atom_site_fract_y
_atom_site_fract_z
_atom_site_U_iso_or_equiv
_atom_site_adp_type
_atom_site_occupancy
_atom_site_site_symmetry_order
_atom_site_calc_flag
_atom_site_refinement_flags_posn
_atom_site_refinement_flags_adp
O1 O 0.17259(15) 0.54694(8) 0.19191(7) 0.0376(3) Uani 1 1 d . U
C1 C -0.10872(18) 0.60124(9) 0.15147(8) 0.0209(3) Uani 1 1 d . U
N1 N -0.17137(14) 0.66250(7) 0.19437(7) 0.0197(3) Uani 1 1 d . U
O2 O 0.13034(14) 0.62653(8) 0.07882(7) 0.0357(3) Uani 1 1 d . U
C2 C -0.24952(19) 0.53990(10) 0.11335(9) 0.0272(3) Uani 1 1 d . U
C4 C -0.1953(2) 0.44177(11) 0.12509(12) 0.0394(4) Uani 1 1 d . U
H4A H -0.2963 0.4033 0.1076 0.059 Uiso 1 1 calc R U
H4B H -0.1583 0.4308 0.1812 0.059 Uiso 1 1 calc R U
H4C H -0.0965 0.4285 0.0939 0.059 Uiso 1 1 calc R U
C3 C -0.2750(2) 0.56143(13) 0.02402(10) 0.0399(4) Uani 1 1 d . U
H3A H -0.1601 0.5587 0.0024 0.060 Uiso 1 1 calc R U
H3B H -0.3250 0.6215 0.0162 0.060 Uiso 1 1 calc R U
H3C H -0.3561 0.5178 -0.0032 0.060 Uiso 1 1 calc R U
C6 C -0.37535(18) 0.65776(9) 0.19399(9) 0.0244(3) Uani 1 1 d . U
C5 C -0.4094(2) 0.56426(10) 0.15846(9) 0.0293(3) Uani 1 1 d . U
H5A H -0.5199 0.5641 0.1219 0.035 Uiso 1 1 calc R U
H5B H -0.4221 0.5203 0.2010 0.035 Uiso 1 1 calc R U
C7 C -0.4645(2) 0.73115(11) 0.14251(11) 0.0367(4) Uani 1 1 d . U
H7A H -0.4250 0.7279 0.0894 0.055 Uiso 1 1 calc R U
H7B H -0.4326 0.7894 0.1660 0.055 Uiso 1 1 calc R U
H7C H -0.5935 0.7235 0.1389 0.055 Uiso 1 1 calc R U
C8 C -0.4318(2) 0.66677(11) 0.27669(10) 0.0312(3) Uani 1 1 d . U
H8A H -0.5615 0.6644 0.2742 0.047 Uiso 1 1 calc R U
H8B H -0.3896 0.7239 0.2995 0.047 Uiso 1 1 calc R U
H8C H -0.3808 0.6178 0.3098 0.047 Uiso 1 1 calc R U
C9 C -0.05524(17) 0.72822(9) 0.23735(8) 0.0202(3) Uani 1 1 d . U
C10 C -0.01127(18) 0.80702(9) 0.19867(9) 0.0221(3) Uani 1 1 d . U
C11 C 0.10491(19) 0.86605(9) 0.24081(9) 0.0262(3) Uani 1 1 d . U
H11 H 0.1355 0.9201 0.2164 0.031 Uiso 1 1 calc R U
C12 C 0.1768(2) 0.84807(10) 0.31713(9) 0.0279(3) Uani 1 1 d . U
H12 H 0.2547 0.8897 0.3448 0.033 Uiso 1 1 calc R U
C13 C 0.13488(19) 0.76902(10) 0.35315(9) 0.0259(3) Uani 1 1 d . U
H13 H 0.1864 0.7566 0.4054 0.031 Uiso 1 1 calc R U
C14 C 0.01861(18) 0.70718(9) 0.31442(8) 0.0221(3) Uani 1 1 d . U
C15 C -0.01762(19) 0.62148(9) 0.35814(8) 0.0244(3) Uani 1 1 d . U
H15 H -0.1041 0.5851 0.3232 0.029 Uiso 1 1 calc R U
C16 C 0.1519(2) 0.56596(11) 0.37686(10) 0.0328(4) Uani 1 1 d . U
H16A H 0.1235 0.5111 0.4043 0.049 Uiso 1 1 calc R U
H16B H 0.2390 0.6007 0.4108 0.049 Uiso 1 1 calc R U
H16C H 0.2012 0.5507 0.3274 0.049 Uiso 1 1 calc R U
C17 C -0.1007(2) 0.64187(10) 0.43462(9) 0.0317(4) Uani 1 1 d . U
H17A H -0.0133 0.6719 0.4721 0.048 Uiso 1 1 calc R U
H17B H -0.1380 0.5860 0.4580 0.048 Uiso 1 1 calc R U
H17C H -0.2040 0.6807 0.4227 0.048 Uiso 1 1 calc R U
C18 C -0.08204(19) 0.83147(9) 0.11438(9) 0.0246(3) Uani 1 1 d . U
H18 H -0.1630 0.7827 0.0928 0.030 Uiso 1 1 calc R U
C19 C 0.0679(2) 0.84066(11) 0.06087(9) 0.0309(3) Uani 1 1 d . U
H19A H 0.1306 0.7836 0.0589 0.046 Uiso 1 1 calc R U
H19B H 0.1510 0.8869 0.0821 0.046 Uiso 1 1 calc R U
H19C H 0.0180 0.8573 0.0074 0.046 Uiso 1 1 calc R U
C20 C -0.1892(2) 0.91861(10) 0.11319(10) 0.0329(4) Uani 1 1 d . U
H20A H -0.2496 0.9282 0.0600 0.049 Uiso 1 1 calc R U
H20B H -0.1090 0.9687 0.1274 0.049 Uiso 1 1 calc R U
H20C H -0.2774 0.9145 0.1514 0.049 Uiso 1 1 calc R U
C21 C 0.08666(18) 0.59146(9) 0.13973(9) 0.0246(3) Uani 1 1 d . U

loop_
_atom_site_aniso_label
_atom_site_aniso_U_11
_atom_site_aniso_U_22
_atom_site_aniso_U_33
_atom_site_aniso_U_23
_atom_site_aniso_U_13
_atom_site_aniso_U_12
O1 0.0283(6) 0.0396(7) 0.0440(7) -0.0032(5) -0.0007(5) 0.0123(5)
C1 0.0207(7) 0.0199(6) 0.0222(7) 0.0022(5) 0.0027(5) -0.0006(5)
N1 0.0144(6) 0.0209(6) 0.0239(6) 0.0010(5) 0.0029(4) -0.0004(4)
O2 0.0310(6) 0.0385(6) 0.0402(7) -0.0037(5) 0.0160(5) -0.0052(5)
C2 0.0214(7) 0.0286(8) 0.0320(8) -0.0065(6) 0.0044(6) -0.0062(6)
C4 0.0376(9) 0.0262(8) 0.0565(11) -0.0108(7) 0.0149(8) -0.0075(7)
C3 0.0292(8) 0.0597(11) 0.0300(9) -0.0094(8) -0.0002(7) -0.0080(8)
C6 0.0138(7) 0.0267(7) 0.0327(8) 0.0010(6) 0.0033(5) -0.0011(5)
C5 0.0220(7) 0.0315(8) 0.0348(8) -0.0037(6) 0.0051(6) -0.0068(6)
C7 0.0185(8) 0.0397(9) 0.0516(11) 0.0127(8) 0.0017(7) 0.0021(6)
C8 0.0208(8) 0.0359(8) 0.0382(9) -0.0034(7) 0.0095(6) -0.0004(6)
C9 0.0144(7) 0.0197(6) 0.0269(7) -0.0035(5) 0.0041(5) -0.0002(5)
C10 0.0184(7) 0.0210(6) 0.0273(8) -0.0007(5) 0.0050(5) 0.0020(5)
C11 0.0251(8) 0.0209(7) 0.0334(8) 0.0006(6) 0.0064(6) -0.0027(6)
C12 0.0247(8) 0.0259(7) 0.0328(8) -0.0060(6) 0.0023(6) -0.0049(6)
C13 0.0239(7) 0.0282(7) 0.0253(7) -0.0019(6) 0.0006(6) -0.0009(6)
C14 0.0179(7) 0.0218(7) 0.0273(8) -0.0017(6) 0.0053(5) 0.0015(5)
C15 0.0243(7) 0.0232(7) 0.0257(7) 0.0002(6) 0.0021(6) -0.0014(6)
C16 0.0335(9) 0.0302(8) 0.0340(9) 0.0044(6) 0.0003(7) 0.0044(6)
C17 0.0359(9) 0.0318(8) 0.0279(8) 0.0011(6) 0.0059(7) -0.0047(7)
C18 0.0244(8) 0.0218(7) 0.0276(8) 0.0006(6) 0.0026(6) -0.0012(5)
C19 0.0297(8) 0.0337(8) 0.0299(8) 0.0033(6) 0.0064(6) -0.0047(6)
C20 0.0365(9) 0.0257(8) 0.0359(9) 0.0026(6) 0.0012(7) 0.0048(6)
C21 0.0191(7) 0.0222(7) 0.0331(8) -0.0085(6) 0.0049(6) -0.0011(5)

loop_
_atom_type_symbol
_atom_type_description
_atom_type_scat_dispersion_real
_atom_type_scat_dispersion_imag
_atom_type_scat_source
C C 0.0181 0.0091 'International Tables Vol C Tables 4.2.6.8 and 6.1.1.4'
H H 0.0000 0.0000 'International Tables Vol C Tables 4.2.6.8 and 6.1.1.4'
N N 0.0311 0.0180 'International Tables Vol C Tables 4.2.6.8 and 6.1.1.4'
O O 0.0492 0.0322 'International Tables Vol C Tables 4.2.6.8 and 6.1.1.4'

loop_
_geom_angle_atom_site_label_1
_geom_angle_atom_site_label_2
_geom_angle_atom_site_label_3
_geom_angle
N1 C1 C2 113.05(12)
N1 C1 C21 124.13(12)
C2 C1 C21 122.82(12)
C1 N1 C9 121.46(11)
C1 N1 C6 112.93(11)
C9 N1 C6 125.61(11)
C1 C2 C4 111.15(13)
C1 C2 C5 101.56(11)
C4 C2 C5 112.09(13)
C1 C2 C3 107.91(12)
C4 C2 C3 109.44(14)
C5 C2 C3 114.40(13)
C8 C6 C7 108.52(13)
C8 C6 C5 113.15(12)
C7 C6 C5 112.75(13)
C8 C6 N1 111.64(12)
C7 C6 N1 110.77(12)
C5 C6 N1 99.86(11)
C6 C5 C2 107.57(11)
C14 C9 C10 122.13(12)
C14 C9 N1 118.36(12)
C10 C9 N1 119.36(12)
C11 C10 C9 117.40(13)
C11 C10 C18 118.30(13)
C9 C10 C18 124.30(13)
C12 C11 C10 121.77(14)
C11 C12 C13 119.70(14)
C12 C13 C14 121.44(14)
C13 C14 C9 117.52(13)
C13 C14 C15 117.81(13)
C9 C14 C15 124.67(12)
C14 C15 C17 110.84(12)
C14 C15 C16 111.66(12)
C17 C15 C16 109.89(13)
C10 C18 C19 111.61(12)
C10 C18 C20 110.61(12)
C19 C18 C20 109.80(12)
O2 C21 O1 131.41(14)
O2 C21 C1 114.62(13)
O1 C21 C1 113.92(13)

loop_
_geom_bond_atom_site_label_1
_geom_bond_atom_site_label_2
_geom_bond_distance
O1 C21 1.2395(19)
C1 N1 1.2920(18)
C1 C2 1.5037(19)
C1 C21 1.521(2)
N1 C9 1.4647(17)
N1 C6 1.5467(18)
O2 C21 1.2352(19)
C2 C4 1.534(2)
C2 C5 1.542(2)
C2 C3 1.544(2)
C6 C8 1.515(2)
C6 C7 1.520(2)
C6 C5 1.537(2)
C9 C14 1.406(2)
C9 C10 1.4076(19)
C10 C11 1.393(2)
C10 C18 1.521(2)
C11 C12 1.380(2)
C12 C13 1.385(2)
C13 C14 1.396(2)
C14 C15 1.5223(19)
C15 C17 1.531(2)
C15 C16 1.536(2)
C18 C19 1.532(2)
C18 C20 1.537(2)
